data_4304623
loop_
_publ_author_name
'Remle \,Celenligil-\,Cetin'
'Patrina Paraskevopoulou'
'Rupam Dinda'
'Richard J. Staples'
'Ekkehard Sinn'
'Nigam P. Rath'
'Pericles Stavropoulos'

_publ_section_title
;
Synthesis, Characterization, and Reactivity of Iron Trisamidoamine
Complexes That Undergo Both Metal- and Ligand-Centered Oxidative
Transformations
;
_journal_name_full 'Inorganic Chemistry'
_journal_page_first 1165
_journal_page_last 1172
_journal_paper_doi 10.1021/ic702154z
_journal_volume 47
_journal_year 2008
_chemical_formula_sum 'C50 H54 Fe N5'
_chemical_formula_weight 780.83
_chemical_name_systematic
; 
 ? 
;
_space_group_IT_number 148
_symmetry_cell_setting rhombohedral
_symmetry_space_group_name_Hall '-R 3'
_symmetry_space_group_name_H-M 'R -3 :H'
_atom_sites_solution_hydrogens geom
_atom_sites_solution_primary direct
_atom_sites_solution_secondary difmap
_audit_creation_method SHELXL-97
_cell_angle_alpha 90.00
_cell_angle_beta 90.00
_cell_angle_gamma 120.00
_cell_formula_units_Z 6
_cell_length_a 14.710(3)
_cell_length_b 14.710(3)
_cell_length_c 36.630(9)
_cell_measurement_reflns_used 148
_cell_measurement_temperature 296(2)
_cell_measurement_theta_max 18.97
_cell_measurement_theta_min 2.78
_cell_volume 6864(3)
_computing_cell_refinement 'SMART (BRUKER, V5.054, 1998)'
_computing_data_collection 'ASTRO (BRUKER, V5.007, 1997)'
_computing_data_reduction 'SAINT (BRUKER, V6.01, 1999)'
_computing_molecular_graphics 'SHELXTL (BRUKER, 1998, V5.1)'
_computing_publication_material 'XCIF (Sheldrick and BRUKER, 1997, V5.1)'
_computing_structure_refinement 'SHELXL-97 (Sheldrick, 1997)'
_computing_structure_solution 'SHELXS-97 (Sheldrick, 1990)'
_diffrn_ambient_temperature 296(2)
_diffrn_detector_area_resol_mean 836.6
_diffrn_measured_fraction_theta_full 0.996
_diffrn_measured_fraction_theta_max 0.996
_diffrn_measurement_device_type CCD
_diffrn_measurement_method '\w, 0.3 deg'
_diffrn_radiation_monochromator graphite
_diffrn_radiation_source 'normal-focus sealed tube'
_diffrn_radiation_type MoK\a
_diffrn_radiation_wavelength 0.71073
_diffrn_reflns_av_R_equivalents 0.1851
_diffrn_reflns_av_sigmaI/netI 0.1469
_diffrn_reflns_limit_h_max 16
_diffrn_reflns_limit_h_min -17
_diffrn_reflns_limit_k_max 11
_diffrn_reflns_limit_k_min -17
_diffrn_reflns_limit_l_max 42
_diffrn_reflns_limit_l_min -41
_diffrn_reflns_number 12029
_diffrn_reflns_theta_full 24.72
_diffrn_reflns_theta_max 24.72
_diffrn_reflns_theta_min 1.67
_diffrn_standards_decay_% <1
_diffrn_standards_interval_count 0
_diffrn_standards_number 0
_exptl_absorpt_coefficient_mu 0.367
_exptl_absorpt_correction_type none
_exptl_crystal_colour red
_exptl_crystal_density_diffrn 1.133
_exptl_crystal_density_method 'not measured'
_exptl_crystal_description chunk
_exptl_crystal_F_000 2490
_exptl_crystal_size_max 0.12
_exptl_crystal_size_mid 0.10
_exptl_crystal_size_min 0.08
_refine_diff_density_max 0.365
_refine_diff_density_min -0.466
_refine_diff_density_rms 0.083
_refine_ls_extinction_method none
_refine_ls_goodness_of_fit_ref 1.207
_refine_ls_hydrogen_treatment constr
_refine_ls_matrix_type full
_refine_ls_number_parameters 172
_refine_ls_number_reflns 2612
_refine_ls_number_restraints 0
_refine_ls_restrained_S_all 1.207
_refine_ls_R_factor_all 0.2603
_refine_ls_R_factor_gt 0.1068
_refine_ls_shift/su_max 0.000
_refine_ls_shift/su_mean 0.000
_refine_ls_structure_factor_coef Fsqd
_refine_ls_weighting_details 'calc w=1/[\s^2^(Fo^2^)+(0.0900P)^2^+0.0000P] where P=(Fo^2^+2Fc^2^)/3'
_refine_ls_weighting_scheme calc
_refine_ls_wR_factor_gt 0.2358
_refine_ls_wR_factor_ref 0.2845
_reflns_number_gt 890
_reflns_number_total 2612
_reflns_threshold_expression >2sigma(I)
_cod_data_source_file ic702154z-file006.cif
_cod_data_source_block ps104t
_cod_depositor_comments
;
The following automatic conversions were performed:
'_symmetry_cell_setting' value 'Rhombohedral' changed to 'rhombohedral'
according to '/home/saulius/struct/CIF-dictionaries/cif_core.dic'
dictionary named 'cif_core.dic' version 2.4.1 from 2010-06-29.

Automatic conversion script
Id: cif_fix_enum 1527 2010-12-29 10:47:43Z saulius 
;
_cod_original_cell_volume 6865(3)
_cod_original_sg_symbol_H-M 'R -3'
_cod_database_code 4304623

loop_
_symmetry_equiv_pos_as_xyz
'x, y, z'
'-y, x-y, z'
'-x+y, -x, z'
'x+2/3, y+1/3, z+1/3'
'-y+2/3, x-y+1/3, z+1/3'
'-x+y+2/3, -x+1/3, z+1/3'
'x+1/3, y+2/3, z+2/3'
'-y+1/3, x-y+2/3, z+2/3'
'-x+y+1/3, -x+2/3, z+2/3'
'-x, -y, -z'
'y, -x+y, -z'
'x-y, x, -z'
'-x+2/3, -y+1/3, -z+1/3'
'y+2/3, -x+y+1/3, -z+1/3'
'x-y+2/3, x+1/3, -z+1/3'
'-x+1/3, -y+2/3, -z+2/3'
'y+1/3, -x+y+2/3, -z+2/3'
'x-y+1/3, x+2/3, -z+2/3'

loop_
_atom_site_label
_atom_site_type_symbol
_atom_site_fract_x
_atom_site_fract_y
_atom_site_fract_z
_atom_site_U_iso_or_equiv
_atom_site_adp_type
_atom_site_occupancy
_atom_site_symmetry_multiplicity
_atom_site_calc_flag
_atom_site_refinement_flags
_atom_site_disorder_assembly
_atom_site_disorder_group
Fe1 Fe 0.0000 0.0000 0.15226(5) 0.1079(11) Uani 1 3 d S . .
N1 N 0.0000 0.0000 0.0902(2) 0.066(3) Uani 1 3 d S . .
N2 N 0.1116(5) 0.1433(5) 0.14078(16) 0.093(2) Uani 1 1 d . . .
C1 C 0.1065(6) 0.0790(6) 0.08117(19) 0.066(2) Uani 1 1 d . . .
C2 C 0.1609(7) 0.1555(6) 0.1074(2) 0.071(2) Uani 1 1 d . . .
C3 C 0.2614(7) 0.2366(7) 0.0995(2) 0.083(2) Uani 1 1 d . . .
H3A H 0.2992 0.2884 0.1167 0.100 Uiso 1 1 calc R . .
C4 C 0.3052(6) 0.2392(7) 0.0650(3) 0.097(3) Uani 1 1 d . . .
H4A H 0.3721 0.2935 0.0593 0.116 Uiso 1 1 calc R . .
C5 C 0.2502(9) 0.1630(8) 0.0403(2) 0.099(3) Uani 1 1 d . . .
H5A H 0.2795 0.1651 0.0175 0.119 Uiso 1 1 calc R . .
C6 C 0.1514(7) 0.0823(7) 0.04850(19) 0.080(2) Uani 1 1 d . . .
H6A H 0.1149 0.0294 0.0315 0.095 Uiso 1 1 calc R . .
C7 C 0.1649(7) 0.2168(7) 0.1698(2) 0.083(2) Uani 1 1 d . . .
C8 C 0.2370(7) 0.2094(7) 0.1916(3) 0.098(3) Uani 1 1 d . . .
H8A H 0.2561 0.1596 0.1859 0.118 Uiso 1 1 calc R . .
C9 C 0.2816(7) 0.2726(7) 0.2213(2) 0.094(3) Uani 1 1 d . . .
H9A H 0.3306 0.2656 0.2353 0.113 Uiso 1 1 calc R . .
C10 C 0.2545(6) 0.3469(7) 0.2308(2) 0.082(2) Uani 1 1 d . . .
C11 C 0.1883(8) 0.3568(7) 0.2087(3) 0.109(3) Uani 1 1 d . . .
H11A H 0.1716 0.4086 0.2140 0.130 Uiso 1 1 calc R . .
C12 C 0.1432(7) 0.2950(8) 0.1786(2) 0.103(3) Uani 1 1 d . . .
H12A H 0.0976 0.3059 0.1641 0.123 Uiso 1 1 calc R . .
C13 C 0.3043(8) 0.4122(8) 0.2661(3) 0.112(3) Uani 1 1 d . . .
C14 C 0.2627(10) 0.4841(10) 0.2734(3) 0.190(6) Uani 1 1 d . . .
H14A H 0.2941 0.5233 0.2953 0.285 Uiso 1 1 calc R . .
H14B H 0.1879 0.4438 0.2764 0.285 Uiso 1 1 calc R . .
H14C H 0.2793 0.5315 0.2533 0.285 Uiso 1 1 calc R . .
C15 C 0.4219(7) 0.4649(9) 0.2643(3) 0.162(5) Uani 1 1 d . . .
H15A H 0.4472 0.5154 0.2448 0.243 Uiso 1 1 calc R . .
H15B H 0.4422 0.4132 0.2599 0.243 Uiso 1 1 calc R . .
H15C H 0.4514 0.4999 0.2870 0.243 Uiso 1 1 calc R . .
C16 C 0.2674(9) 0.3320(10) 0.2997(3) 0.181(5) Uani 1 1 d . . .
H16A H 0.2964 0.3702 0.3219 0.272 Uiso 1 1 calc R . .
H16B H 0.2913 0.2828 0.2961 0.272 Uiso 1 1 calc R . .
H16C H 0.1921 0.2950 0.3012 0.272 Uiso 1 1 calc R . .
N3 N 0.0000 0.0000 0.2083(4) 0.154(6) Uani 1 3 d S . .
C17 C 0.0000 0.0000 0.2425(8) 0.286(18) Uani 1 3 d S . .
C18 C 0.0000 0.0000 0.2809(5) 0.37(3) Uani 1 3 d S . .
H18A H 0.0706 0.0285 0.2896 0.554 Uiso 0.33 1 d PR . .
H18B H -0.0421 -0.0706 0.2896 0.554 Uiso 0.33 1 d PR . .
H18C H -0.0285 0.0421 0.2896 0.554 Uiso 0.33 1 d PR . .

loop_
_atom_site_aniso_label
_atom_site_aniso_U_11
_atom_site_aniso_U_22
_atom_site_aniso_U_33
_atom_site_aniso_U_23
_atom_site_aniso_U_13
_atom_site_aniso_U_12
Fe1 0.1240(14) 0.1240(14) 0.0756(15) 0.000 0.000 0.0620(7)
N1 0.071(4) 0.071(4) 0.056(6) 0.000 0.000 0.035(2)
N2 0.088(5) 0.095(5) 0.060(4) -0.016(4) 0.005(4) 0.020(4)
C1 0.071(5) 0.079(5) 0.043(4) 0.001(4) -0.001(4) 0.035(5)
C2 0.071(6) 0.082(6) 0.063(5) 0.005(5) 0.003(5) 0.041(5)
C3 0.087(7) 0.100(7) 0.074(6) 0.002(5) 0.001(5) 0.056(6)
C4 0.076(6) 0.102(7) 0.105(7) 0.027(6) 0.010(6) 0.040(6)
C5 0.127(9) 0.118(8) 0.054(5) 0.001(6) 0.008(6) 0.061(7)
C6 0.076(6) 0.088(6) 0.061(5) 0.003(4) -0.002(5) 0.031(5)
C7 0.086(7) 0.093(7) 0.063(5) -0.002(5) 0.000(5) 0.038(6)
C8 0.118(8) 0.095(7) 0.096(6) -0.025(6) -0.006(6) 0.065(6)
C9 0.101(7) 0.106(7) 0.081(6) -0.018(5) -0.021(5) 0.056(6)
C10 0.078(6) 0.098(7) 0.075(6) -0.026(5) -0.007(5) 0.049(5)
C11 0.135(9) 0.116(8) 0.117(7) -0.050(6) -0.049(7) 0.094(7)
C12 0.111(8) 0.119(8) 0.104(7) -0.021(6) -0.038(6) 0.077(7)
C13 0.099(8) 0.126(8) 0.109(8) -0.059(7) -0.026(6) 0.056(7)
C14 0.203(13) 0.243(14) 0.190(11) -0.150(10) -0.081(10) 0.161(12)
C15 0.090(8) 0.196(12) 0.161(10) -0.083(8) -0.033(7) 0.042(8)
C16 0.176(11) 0.243(15) 0.084(7) -0.026(8) 0.004(7) 0.073(11)
N3 0.167(9) 0.167(9) 0.127(12) 0.000 0.000 0.083(5)
C17 0.35(3) 0.35(3) 0.15(2) 0.000 0.000 0.176(15)
C18 0.52(4) 0.52(4) 0.064(14) 0.000 0.000 0.26(2)

loop_
_atom_type_symbol
_atom_type_description
_atom_type_scat_dispersion_real
_atom_type_scat_dispersion_imag
_atom_type_scat_source
C C 0.0033 0.0016 'International Tables Vol C Tables 4.2.6.8 and 6.1.1.4'
H H 0.0000 0.0000 'International Tables Vol C Tables 4.2.6.8 and 6.1.1.4'
N N 0.0061 0.0033 'International Tables Vol C Tables 4.2.6.8 and 6.1.1.4'
Fe Fe 0.3463 0.8444 'International Tables Vol C Tables 4.2.6.8 and 6.1.1.4'

loop_
_geom_angle_atom_site_label_1
_geom_angle_atom_site_label_2
_geom_angle_atom_site_label_3
_geom_angle
_geom_angle_site_symmetry_1
_geom_angle_site_symmetry_3
_geom_angle_publ_flag
N2 Fe1 N2 115.55(13) . 2 ?
N2 Fe1 N2 115.55(13) . 3 ?
N2 Fe1 N2 115.55(13) 2 3 ?
N2 Fe1 N3 102.36(19) . . ?
N2 Fe1 N3 102.36(19) 2 . ?
N2 Fe1 N3 102.36(19) 3 . ?
N2 Fe1 N1 77.64(19) . . ?
N2 Fe1 N1 77.64(19) 2 . ?
N2 Fe1 N1 77.64(19) 3 . ?
N3 Fe1 N1 180.000(1) . . ?
C1 N1 C1 114.9(3) . 3 ?
C1 N1 C1 114.9(3) . 2 ?
C1 N1 C1 114.9(3) 3 2 ?
C1 N1 Fe1 103.3(4) . . ?
C1 N1 Fe1 103.3(4) 3 . ?
C1 N1 Fe1 103.3(4) 2 . ?
C2 N2 C7 120.1(6) . . ?
C2 N2 Fe1 115.4(5) . . ?
C7 N2 Fe1 119.9(5) . . ?
C6 C1 C2 120.5(7) . . ?
C6 C1 N1 122.9(8) . . ?
C2 C1 N1 116.5(7) . . ?
N2 C2 C1 116.9(7) . . ?
N2 C2 C3 123.8(7) . . ?
C1 C2 C3 119.2(7) . . ?
C2 C3 C4 119.0(8) . . ?
C2 C3 H3A 120.5 . . ?
C4 C3 H3A 120.5 . . ?
C5 C4 C3 120.2(8) . . ?
C5 C4 H4A 119.9 . . ?
C3 C4 H4A 119.9 . . ?
C4 C5 C6 120.3(8) . . ?
C4 C5 H5A 119.8 . . ?
C6 C5 H5A 119.8 . . ?
C1 C6 C5 120.7(7) . . ?
C1 C6 H6A 119.6 . . ?
C5 C6 H6A 119.6 . . ?
C8 C7 C12 116.1(8) . . ?
C8 C7 N2 121.5(9) . . ?
C12 C7 N2 122.3(9) . . ?
C9 C8 C7 122.4(8) . . ?
C9 C8 H8A 118.8 . . ?
C7 C8 H8A 118.8 . . ?
C8 C9 C10 120.4(8) . . ?
C8 C9 H9A 119.8 . . ?
C10 C9 H9A 119.8 . . ?
C11 C10 C9 116.9(7) . . ?
C11 C10 C13 125.6(9) . . ?
C9 C10 C13 117.5(8) . . ?
C10 C11 C12 123.7(8) . . ?
C10 C11 H11A 118.2 . . ?
C12 C11 H11A 118.2 . . ?
C11 C12 C7 120.4(8) . . ?
C11 C12 H12A 119.8 . . ?
C7 C12 H12A 119.8 . . ?
C14 C13 C15 114.7(9) . . ?
C14 C13 C10 110.7(8) . . ?
C15 C13 C10 110.3(8) . . ?
C14 C13 C16 106.1(9) . . ?
C15 C13 C16 107.1(9) . . ?
C10 C13 C16 107.6(8) . . ?
C13 C14 H14A 109.5 . . ?
C13 C14 H14B 109.5 . . ?
H14A C14 H14B 109.5 . . ?
C13 C14 H14C 109.5 . . ?
H14A C14 H14C 109.5 . . ?
H14B C14 H14C 109.5 . . ?
C13 C15 H15A 109.5 . . ?
C13 C15 H15B 109.5 . . ?
H15A C15 H15B 109.5 . . ?
C13 C15 H15C 109.5 . . ?
H15A C15 H15C 109.5 . . ?
H15B C15 H15C 109.5 . . ?
C13 C16 H16A 109.5 . . ?
C13 C16 H16B 109.5 . . ?
H16A C16 H16B 109.5 . . ?
C13 C16 H16C 109.5 . . ?
H16A C16 H16C 109.5 . . ?
H16B C16 H16C 109.5 . . ?
C17 N3 Fe1 180.000(2) . . ?
N3 C17 C18 180.000(3) . . ?
C17 C18 H18A 109.5 . . ?
C17 C18 H18B 109.5 . . ?
H18A C18 H18B 109.5 . . ?
C17 C18 H18C 109.5 . . ?
H18A C18 H18C 109.5 . . ?
H18B C18 H18C 109.5 . . ?

loop_
_geom_bond_atom_site_label_1
_geom_bond_atom_site_label_2
_geom_bond_distance
_geom_bond_site_symmetry_2
_geom_bond_publ_flag
Fe1 N2 1.964(6) . ?
Fe1 N2 1.964(6) 2 ?
Fe1 N2 1.964(6) 3 ?
Fe1 N3 2.053(17) . ?
Fe1 N1 2.272(9) . ?
N1 C1 1.447(7) . ?
N1 C1 1.447(7) 3 ?
N1 C1 1.447(7) 2 ?
N2 C2 1.388(8) . ?
N2 C7 1.437(9) . ?
C1 C6 1.356(8) . ?
C1 C2 1.388(9) . ?
C2 C3 1.388(10) . ?
C3 C4 1.411(10) . ?
C3 H3A 0.9300 . ?
C4 C5 1.351(11) . ?
C4 H4A 0.9300 . ?
C5 C6 1.374(10) . ?
C5 H5A 0.9300 . ?
C6 H6A 0.9300 . ?
C7 C8 1.373(10) . ?
C7 C12 1.378(10) . ?
C8 C9 1.369(10) . ?
C8 H8A 0.9300 . ?
C9 C10 1.383(10) . ?
C9 H9A 0.9300 . ?
C10 C11 1.328(10) . ?
C10 C13 1.560(11) . ?
C11 C12 1.371(10) . ?
C11 H11A 0.9300 . ?
C12 H12A 0.9300 . ?
C13 C14 1.486(12) . ?
C13 C15 1.502(11) . ?
C13 C16 1.599(14) . ?
C14 H14A 0.9600 . ?
C14 H14B 0.9600 . ?
C14 H14C 0.9600 . ?
C15 H15A 0.9600 . ?
C15 H15B 0.9600 . ?
C15 H15C 0.9600 . ?
C16 H16A 0.9600 . ?
C16 H16B 0.9600 . ?
C16 H16C 0.9600 . ?
N3 C17 1.25(3) . ?
C17 C18 1.41(3) . ?
C18 H18A 0.9600 . ?
C18 H18B 0.9600 . ?
C18 H18C 0.9600 . ?

loop_
_geom_torsion_atom_site_label_1
_geom_torsion_atom_site_label_2
_geom_torsion_atom_site_label_3
_geom_torsion_atom_site_label_4
_geom_torsion
_geom_torsion_site_symmetry_1
_geom_torsion_site_symmetry_2
_geom_torsion_site_symmetry_3
_geom_torsion_site_symmetry_4
_geom_torsion_publ_flag
N2 Fe1 N1 C1 26.5(3) . . . . ?
N2 Fe1 N1 C1 146.5(3) 2 . . . ?
N2 Fe1 N1 C1 -93.5(3) 3 . . . ?
N3 Fe1 N1 C1 0(39) . . . . ?
N2 Fe1 N1 C1 146.5(3) . . . 3 ?
N2 Fe1 N1 C1 -93.5(3) 2 . . 3 ?
N2 Fe1 N1 C1 26.5(3) 3 . . 3 ?
N3 Fe1 N1 C1 0(100) . . . 3 ?
N2 Fe1 N1 C1 -93.5(3) . . . 2 ?
N2 Fe1 N1 C1 26.5(3) 2 . . 2 ?
N2 Fe1 N1 C1 146.5(3) 3 . . 2 ?
N3 Fe1 N1 C1 0(100) . . . 2 ?
N2 Fe1 N2 C2 -96.1(5) 2 . . . ?
N2 Fe1 N2 C2 43.2(6) 3 . . . ?
N3 Fe1 N2 C2 153.6(5) . . . . ?
N1 Fe1 N2 C2 -26.4(5) . . . . ?
N2 Fe1 N2 C7 107.8(7) 2 . . . ?
N2 Fe1 N2 C7 -112.9(7) 3 . . . ?
N3 Fe1 N2 C7 -2.5(7) . . . . ?
N1 Fe1 N2 C7 177.5(7) . . . . ?
C1 N1 C1 C6 46.4(10) 3 . . . ?
C1 N1 C1 C6 -90.3(8) 2 . . . ?
Fe1 N1 C1 C6 158.0(6) . . . . ?
C1 N1 C1 C2 -136.0(8) 3 . . . ?
C1 N1 C1 C2 87.4(10) 2 . . . ?
Fe1 N1 C1 C2 -24.3(6) . . . . ?
C7 N2 C2 C1 177.3(7) . . . . ?
Fe1 N2 C2 C1 21.2(8) . . . . ?
C7 N2 C2 C3 -0.3(12) . . . . ?
Fe1 N2 C2 C3 -156.4(6) . . . . ?
C6 C1 C2 N2 -176.6(6) . . . . ?
N1 C1 C2 N2 5.7(9) . . . . ?
C6 C1 C2 C3 1.1(11) . . . . ?
N1 C1 C2 C3 -176.6(6) . . . . ?
N2 C2 C3 C4 177.8(7) . . . . ?
C1 C2 C3 C4 0.2(11) . . . . ?
C2 C3 C4 C5 -0.7(12) . . . . ?
C3 C4 C5 C6 -0.1(13) . . . . ?
C2 C1 C6 C5 -2.0(12) . . . . ?
N1 C1 C6 C5 175.6(7) . . . . ?
C4 C5 C6 C1 1.5(13) . . . . ?
C2 N2 C7 C8 -81.1(10) . . . . ?
Fe1 N2 C7 C8 73.9(9) . . . . ?
C2 N2 C7 C12 102.3(10) . . . . ?
Fe1 N2 C7 C12 -102.7(8) . . . . ?
C12 C7 C8 C9 2.7(12) . . . . ?
N2 C7 C8 C9 -174.0(7) . . . . ?
C7 C8 C9 C10 0.5(13) . . . . ?
C8 C9 C10 C11 -3.4(13) . . . . ?
C8 C9 C10 C13 177.0(8) . . . . ?
C9 C10 C11 C12 2.9(14) . . . . ?
C13 C10 C11 C12 -177.4(9) . . . . ?
C10 C11 C12 C7 0.4(15) . . . . ?
C8 C7 C12 C11 -3.2(13) . . . . ?
N2 C7 C12 C11 173.6(7) . . . . ?
C11 C10 C13 C14 3.4(14) . . . . ?
C9 C10 C13 C14 -176.9(9) . . . . ?
C11 C10 C13 C15 -124.6(10) . . . . ?
C9 C10 C13 C15 55.1(12) . . . . ?
C11 C10 C13 C16 118.9(10) . . . . ?
C9 C10 C13 C16 -61.4(11) . . . . ?
N2 Fe1 N3 C17 0(100) . . . . ?
N2 Fe1 N3 C17 0(100) 2 . . . ?
N2 Fe1 N3 C17 0(100) 3 . . . ?
N1 Fe1 N3 C17 0(100) . . . . ?
Fe1 N3 C17 C18 0(100) . . . . ?
